data_7250490
loop_
_publ_author_name
'Al-Buthabhak, Hawraa S.'
'Al-Ameed, Karrar'
'Yu, Yu'
'Sobolev, Alexandre N.'
'Moggach, Stephen A.'
'Al-Salami, Hani'
'Ferro, Vito'
'Baker, Murray V.'

_publ_section_title
;
 Gold(i) and gold(iii) complexes of triazolyl-functionalised NHCs
;
_journal_issue 23
_journal_name_full 'RSC Advances'
_journal_page_first 18123
_journal_page_last 18141
_journal_paper_doi 10.1039/D5RA02655E
_journal_volume 15
_journal_year 2025
_chemical_formula_moiety 'C23 H20 Au Br2 Cl3 N8'
_chemical_formula_sum 'C23 H20 Au Br2 Cl3 N8'
_chemical_formula_weight 871.61
_space_group_crystal_system monoclinic
_space_group_IT_number 14
_space_group_name_Hall '-P 2ybc'
_space_group_name_H-M_alt 'P 1 21/c 1'
_atom_sites_solution_hydrogens geom
_audit_creation_method SHELXL-2019/3
_audit_update_record
;
2025-01-12 deposited with the CCDC.	2025-05-07 downloaded from the CCDC.
;
_cell_angle_alpha 90
_cell_angle_beta 111.315(1)
_cell_angle_gamma 90
_cell_formula_units_Z 8
_cell_length_a 18.1824(2)
_cell_length_b 22.9556(2)
_cell_length_c 14.4701(1)
_cell_measurement_reflns_used 79553
_cell_measurement_temperature 101(2)
_cell_measurement_theta_max 31.701
_cell_measurement_theta_min 3.462
_cell_volume 5626.51(10)
_computing_cell_refinement 'CrysAlisPro 1.171.41.103a (Rigaku OD, 2021)'
_computing_data_collection 'CrysAlisPro 1.171.41.103a (Rigaku OD, 2021)'
_computing_data_reduction 'CrysAlisPro 1.171.41.103a (Rigaku OD, 2021)'
_computing_publication_material 'SHELXL-2019/2 (Sheldrick, 2019)'
_computing_structure_refinement 'SHELXL-2019/2 (Sheldrick, 2019)'
_computing_structure_solution 'SHELXT (Sheldrick, 2015)'
_diffrn_ambient_temperature 101(2)
_diffrn_detector 'CCD plate'
_diffrn_detector_area_resol_mean 10.4738
_diffrn_detector_type Ruby
_diffrn_measured_fraction_theta_full 0.998
_diffrn_measured_fraction_theta_max 0.998
_diffrn_measurement_device 'four-circle diffractometer'
_diffrn_measurement_device_type 'Oxford Diffraction Gemini-R Ultra'
_diffrn_measurement_method '\w scans'
_diffrn_orient_matrix_type 'CrysAlisPro convention (1999,Acta A55,543-557)'
_diffrn_orient_matrix_UB_11 0.0400541
_diffrn_orient_matrix_UB_12 -0.0061958
_diffrn_orient_matrix_UB_13 0.0286646
_diffrn_orient_matrix_UB_21 0.0045532
_diffrn_orient_matrix_UB_22 -0.0132250
_diffrn_orient_matrix_UB_23 -0.0419070
_diffrn_orient_matrix_UB_31 0.0113274
_diffrn_orient_matrix_UB_32 0.0272286
_diffrn_orient_matrix_UB_33 -0.0138183
_diffrn_radiation_monochromator graphite
_diffrn_radiation_type MoK\a
_diffrn_radiation_wavelength 0.71073
_diffrn_reflns_av_R_equivalents 0.0594
_diffrn_reflns_av_unetI/netI 0.0181
_diffrn_reflns_Laue_measured_fraction_full 0.998
_diffrn_reflns_Laue_measured_fraction_max 0.998
_diffrn_reflns_limit_h_max 21
_diffrn_reflns_limit_h_min -21
_diffrn_reflns_limit_k_max 27
_diffrn_reflns_limit_k_min -27
_diffrn_reflns_limit_l_max 17
_diffrn_reflns_limit_l_min -17
_diffrn_reflns_number 213128
_diffrn_reflns_point_group_measured_fraction_full 0.998
_diffrn_reflns_point_group_measured_fraction_max 0.998
_diffrn_reflns_theta_full 25.027
_diffrn_reflns_theta_max 25.027
_diffrn_reflns_theta_min 3.228
_diffrn_source 'fine-focus sealed X-ray tube'
_diffrn_source_type 'Enhance (Mo) X-ray Source'
_exptl_absorpt_coefficient_mu 8.384
_exptl_absorpt_correction_T_max 0.691
_exptl_absorpt_correction_T_min 0.357
_exptl_absorpt_correction_type analytical
_exptl_absorpt_process_details
;
CrysAlisPro 1.171.41.103a (Rigaku Oxford Diffraction, 2021)
Analytical numeric absorption correction using a multifaceted crystal
model based on expressions derived by R.C. Clark & J.S. Reid.
(Clark, R. C. & Reid, J. S. (1995). Acta Cryst. A51, 887-897)
Empirical absorption correction using spherical harmonics,
implemented in SCALE3 ABSPACK scaling algorithm.
;
_exptl_crystal_colour 'clear light colourless'
_exptl_crystal_density_diffrn 2.058
_exptl_crystal_description block
_exptl_crystal_F_000 3312
_exptl_crystal_size_max 0.286
_exptl_crystal_size_mid 0.253
_exptl_crystal_size_min 0.095
_refine_diff_density_max 2.343
_refine_diff_density_min -1.315
_refine_diff_density_rms 0.118
_refine_ls_extinction_method none
_refine_ls_goodness_of_fit_ref 1.001
_refine_ls_hydrogen_treatment constr
_refine_ls_matrix_type full
_refine_ls_number_parameters 634
_refine_ls_number_reflns 9913
_refine_ls_number_restraints 112
_refine_ls_restrained_S_all 1.008
_refine_ls_R_factor_all 0.0336
_refine_ls_R_factor_gt 0.0281
_refine_ls_shift/su_max 0.003
_refine_ls_shift/su_mean 0.000
_refine_ls_structure_factor_coef Fsqd
_refine_ls_weighting_details 'w=1/[\s^2^(Fo^2^)+(0.0250P)^2^+36.0000P] where P=(Fo^2^+2Fc^2^)/3'
_refine_ls_weighting_scheme calc
_refine_ls_wR_factor_gt 0.0625
_refine_ls_wR_factor_ref 0.0655
_reflns_Friedel_coverage 0.000
_reflns_number_gt 8975
_reflns_number_total 9913
_reflns_threshold_expression 'I > 2\s(I)'
_cod_data_source_file d5ra02655e2.cif
_cod_data_source_block ha269
_cod_original_cell_volume 5626.51(9)
_cod_original_sg_symbol_H-M 'P 21/c'
_cod_database_code 7250490
_shelx_shelxl_version_number 2019/3
_shelx_space_group_comment
;
The symmetry employed for this shelxl refinement is uniquely defined
by the following loop, which should always be used as a source of
symmetry information in preference to the above space-group names.
They are only intended as comments.
;
_shelx_estimated_absorpt_t_min 0.198
_shelx_estimated_absorpt_t_max 0.503

loop_
_space_group_symop_operation_xyz
'x, y, z'
'-x, y+1/2, -z+1/2'
'-x, -y, -z'
'x, -y-1/2, z-1/2'

loop_
_atom_site_label
_atom_site_type_symbol
_atom_site_fract_x
_atom_site_fract_y
_atom_site_fract_z
_atom_site_U_iso_or_equiv
_atom_site_adp_type
_atom_site_occupancy
_atom_site_site_symmetry_order
_atom_site_calc_flag
_atom_site_refinement_flags_posn
_atom_site_refinement_flags_adp
_atom_site_refinement_flags_occupancy
_atom_site_disorder_assembly
_atom_site_disorder_group
Au1 Au 0.51173(2) 0.72204(2) -0.00990(2) 0.01692(5) Uani 1 1 d . . . . .
Br11 Br 0.13900(4) 0.72434(3) -0.53602(4) 0.04609(16) Uani 1 1 d . . . . .
Br12 Br 0.94132(3) 0.84637(3) 0.46281(4) 0.04236(15) Uani 1 1 d . . . . .
Cl11 Cl 0.63527(7) 0.72967(5) -0.01573(9) 0.0248(3) Uani 1 1 d . . . . .
Cl12 Cl 0.47782(8) 0.81324(5) -0.07951(9) 0.0287(3) Uani 1 1 d . . . . .
Cl13 Cl 0.39259(7) 0.71142(5) 0.00749(9) 0.0246(3) Uani 1 1 d . . . . .
C11 C 0.5396(3) 0.6414(2) 0.0411(3) 0.0184(10) Uani 1 1 d . . . . .
N12 N 0.5499(2) 0.59665(16) -0.0118(3) 0.0189(8) Uani 1 1 d . . . . .
C13 C 0.5710(3) 0.5478(2) 0.0483(4) 0.0222(10) Uani 1 1 d . . . . .
H13 H 0.582101 0.510163 0.029326 0.027 Uiso 1 1 calc R U . . .
C14 C 0.5729(3) 0.5637(2) 0.1383(4) 0.0218(10) Uani 1 1 d . . . . .
H14 H 0.585499 0.539333 0.195079 0.026 Uiso 1 1 calc R U . . .
N15 N 0.5532(2) 0.62194(16) 0.1331(3) 0.0177(8) Uani 1 1 d . . . . .
C12 C 0.5413(3) 0.5987(2) -0.1177(3) 0.0212(10) Uani 1 1 d . . . . .
H12B H 0.557156 0.560666 -0.136787 0.025 Uiso 1 1 calc R U . . .
H12C H 0.577226 0.628797 -0.126479 0.025 Uiso 1 1 calc R U . . .
C121 C 0.4589(3) 0.61212(19) -0.1843(3) 0.0179(10) Uani 1 1 d . . . . .
C122 C 0.4314(3) 0.6545(2) -0.2552(3) 0.0211(10) Uani 1 1 d . . . . .
H12A H 0.461021 0.684219 -0.271439 0.025 Uiso 1 1 calc R U . . .
N123 N 0.3537(2) 0.64485(17) -0.2966(3) 0.0199(8) Uani 1 1 d . . . . .
N124 N 0.3321(2) 0.59885(17) -0.2545(3) 0.0245(9) Uani 1 1 d . . . . .
N125 N 0.3965(2) 0.57868(17) -0.1859(3) 0.0234(9) Uani 1 1 d . . . . .
C126 C 0.2935(3) 0.6766(2) -0.3763(3) 0.0228(10) Uani 1 1 d . . . . .
H12D H 0.252359 0.648735 -0.415406 0.027 Uiso 1 1 calc R U . . .
H12E H 0.318062 0.693383 -0.421096 0.027 Uiso 1 1 calc R U . . .
C127 C 0.25408(19) 0.72565(14) -0.3392(2) 0.0220(10) Uani 1 1 d G . . . .
C128 C 0.18403(19) 0.74935(15) -0.4032(2) 0.0296(12) Uani 1 1 d G . . . .
C129 C 0.1469(2) 0.79307(16) -0.3706(3) 0.0388(14) Uani 1 1 d G . . . .
H129 H 0.098826 0.809317 -0.414523 0.047 Uiso 1 1 calc R U . . .
C130 C 0.1798(2) 0.81310(15) -0.2739(3) 0.0355(13) Uani 1 1 d G . . . .
H130 H 0.154282 0.843090 -0.251493 0.043 Uiso 1 1 calc R U . . .
C131 C 0.2498(2) 0.78940(15) -0.2098(2) 0.0290(12) Uani 1 1 d G . . . .
H131 H 0.272358 0.803135 -0.143468 0.035 Uiso 1 1 calc R U . . .
C132 C 0.28697(19) 0.74568(14) -0.2424(2) 0.0255(11) Uani 1 1 d G . . . .
H132 H 0.335010 0.729428 -0.198509 0.031 Uiso 1 1 calc R U . . .
C15 C 0.5476(3) 0.6571(2) 0.2154(3) 0.0189(10) Uani 1 1 d . . . . .
H15B H 0.559401 0.632031 0.274691 0.023 Uiso 1 1 calc R U . . .
H15C H 0.492823 0.671509 0.197135 0.023 Uiso 1 1 calc R U . . .
C151 C 0.6027(3) 0.7078(2) 0.2409(3) 0.0192(10) Uani 1 1 d . . . . .
C152 C 0.6821(3) 0.7106(2) 0.2938(4) 0.0233(11) Uani 1 1 d . . . . .
H15A H 0.716871 0.679138 0.322499 0.028 Uiso 1 1 calc R U . . .
N153 N 0.7001(2) 0.76746(18) 0.2963(3) 0.0229(9) Uani 1 1 d . . . . .
N154 N 0.6352(2) 0.79945(18) 0.2477(3) 0.0237(9) Uani 1 1 d . . . . .
N155 N 0.5760(2) 0.76305(17) 0.2139(3) 0.0220(9) Uani 1 1 d . . . . .
C156 C 0.7753(3) 0.7965(3) 0.3463(4) 0.0307(12) Uani 1 1 d . . . . .
H15D H 0.801118 0.778695 0.412633 0.037 Uiso 1 1 calc R U . . .
H15E H 0.765215 0.837963 0.356233 0.037 Uiso 1 1 calc R U . . .
C157 C 0.83180(19) 0.79299(15) 0.2896(2) 0.0245(11) Uani 1 1 d G . . . .
C158 C 0.90826(19) 0.81277(16) 0.3356(2) 0.0280(11) Uani 1 1 d G . . . .
C159 C 0.96035(19) 0.81092(17) 0.2860(3) 0.0355(13) Uani 1 1 d G . . . .
H159 H 1.012920 0.824526 0.317523 0.043 Uiso 1 1 calc R U . . .
C160 C 0.9360(2) 0.78927(19) 0.1904(3) 0.0431(15) Uani 1 1 d G . . . .
H160 H 0.971815 0.787991 0.156309 0.052 Uiso 1 1 calc R U . . .
C161 C 0.8595(2) 0.76949(18) 0.1445(3) 0.0415(15) Uani 1 1 d G . . . .
H161 H 0.842791 0.754612 0.078813 0.050 Uiso 1 1 calc R U . . .
C162 C 0.8074(2) 0.77135(16) 0.1941(2) 0.0300(12) Uani 1 1 d G . . . .
H162 H 0.754872 0.757737 0.162544 0.036 Uiso 1 1 calc R U . . .
Au2 Au 0.74540(2) 0.48335(2) 0.65499(2) 0.02191(6) Uani 1 1 d . . . . .
Br21 Br 0.87215(3) 0.37259(3) 1.27454(4) 0.03920(14) Uani 1 1 d . . . . .
Br22 Br 0.9342(3) 0.6238(2) 0.4544(3) 0.0913(11) Uani 0.546(6) 1 d D U P A 1
Br32 Br 0.9601(3) 0.5978(3) 0.4784(4) 0.0913(11) Uani 0.454(6) 1 d D U P A 2
Cl21 Cl 0.80724(8) 0.54424(6) 0.78488(10) 0.0325(3) Uani 1 1 d . . . . .
Cl22 Cl 0.86457(8) 0.44613(6) 0.65658(12) 0.0384(3) Uani 1 1 d . . . . .
Cl23 Cl 0.67728(8) 0.42435(5) 0.52528(9) 0.0298(3) Uani 1 1 d . . . . .
C21 C 0.6426(3) 0.5184(2) 0.6454(3) 0.0193(10) Uani 1 1 d . . . . .
N22 N 0.5829(2) 0.49222(17) 0.6638(3) 0.0216(9) Uani 1 1 d . . . . .
C23 C 0.5205(3) 0.5302(2) 0.6431(4) 0.0252(11) Uani 1 1 d . . . . .
H23 H 0.471267 0.522563 0.649668 0.030 Uiso 1 1 calc R U . . .
C24 C 0.5419(3) 0.5800(2) 0.6118(4) 0.0251(11) Uani 1 1 d . . . . .
H24 H 0.510795 0.614196 0.591866 0.030 Uiso 1 1 calc R U . . .
N25 N 0.6177(2) 0.57227(17) 0.6140(3) 0.0196(8) Uani 1 1 d . . . . .
C22 C 0.5851(3) 0.4322(2) 0.7004(4) 0.0231(10) Uani 1 1 d . . . . .
H22B H 0.610883 0.406715 0.665930 0.028 Uiso 1 1 calc R U . . .
H22C H 0.530393 0.418066 0.684253 0.028 Uiso 1 1 calc R U . . .
C221 C 0.6285(3) 0.4279(2) 0.8093(4) 0.0202(10) Uani 1 1 d . . . . .
C222 C 0.6855(3) 0.3898(2) 0.8636(4) 0.0254(11) Uani 1 1 d . . . . .
H22A H 0.708501 0.358855 0.839745 0.031 Uiso 1 1 calc R U . . .
N223 N 0.7019(2) 0.40579(17) 0.9587(3) 0.0240(9) Uani 1 1 d . . . . .
N224 N 0.6586(3) 0.45165(19) 0.9639(3) 0.0289(10) Uani 1 1 d . . . . .
N225 N 0.6131(3) 0.46500(19) 0.8730(3) 0.0290(10) Uani 1 1 d . . . . .
C226 C 0.7618(3) 0.3843(2) 1.0503(4) 0.0315(12) Uani 1 1 d . . . . .
H22D H 0.774620 0.343338 1.040880 0.038 Uiso 1 1 calc R U . . .
H22E H 0.740478 0.385237 1.104230 0.038 Uiso 1 1 calc R U . . .
C227 C 0.8372(2) 0.42091(16) 1.0805(3) 0.0303(12) Uani 1 1 d G . . . .
C228 C 0.8894(2) 0.42041(16) 1.1779(3) 0.0346(13) Uani 1 1 d G . . . .
C229 C 0.9566(2) 0.45468(18) 1.2059(3) 0.0403(14) Uani 1 1 d G . . . .
H229 H 0.992422 0.454335 1.272791 0.048 Uiso 1 1 calc R U . . .
C230 C 0.9715(2) 0.48945(19) 1.1366(3) 0.0495(17) Uani 1 1 d G . . . .
H230 H 1.017615 0.512986 1.155910 0.059 Uiso 1 1 calc R U . . .
C231 C 0.9193(2) 0.48994(18) 1.0392(3) 0.0488(18) Uani 1 1 d G . . . .
H231 H 0.929547 0.513807 0.991647 0.059 Uiso 1 1 calc R U . . .
C232 C 0.8521(2) 0.45568(17) 1.0112(3) 0.0383(14) Uani 1 1 d G . . . .
H232 H 0.816258 0.456023 0.944306 0.046 Uiso 1 1 calc R U . . .
C25 C 0.6629(3) 0.6156(2) 0.5812(4) 0.0229(10) Uani 1 1 d . . . . .
H25B H 0.709196 0.628672 0.638717 0.027 Uiso 1 1 calc R U . . .
H25C H 0.629379 0.650038 0.553233 0.027 Uiso 1 1 calc R U . . .
C251 C 0.6900(3) 0.5896(2) 0.5047(4) 0.0228(11) Uani 1 1 d . . . . .
C252 C 0.7642(3) 0.5737(2) 0.5100(4) 0.0244(11) Uani 1 1 d . . . . .
H25A H 0.812893 0.581299 0.562412 0.029 Uiso 1 1 calc R U . . .
N253 N 0.7531(3) 0.54521(19) 0.4255(3) 0.0276(10) Uani 1 1 d . . . . .
N254 N 0.6760(3) 0.5428(2) 0.3689(3) 0.0291(10) Uani 1 1 d . . . . .
N255 N 0.6370(2) 0.57019(18) 0.4167(3) 0.0243(9) Uani 1 1 d . . . . .
C256 C 0.8103(4) 0.5145(3) 0.3918(4) 0.0366(13) Uani 1 1 d D . . . .
H25D H 0.790051 0.475492 0.365788 0.044 Uiso 0.546(6) 1 calc R U P A 1
H25E H 0.861345 0.509792 0.447543 0.044 Uiso 0.546(6) 1 calc R U P A 1
H25F H 0.787171 0.476650 0.362953 0.044 Uiso 0.454(6) 1 calc R U P A 2
H25G H 0.858309 0.506285 0.450455 0.044 Uiso 0.454(6) 1 calc R U P A 2
C257 C 0.8209(7) 0.5521(5) 0.3096(4) 0.035(2) Uani 0.546(6) 1 d DG U P A 1
C258 C 0.8717(4) 0.5993(3) 0.3248(4) 0.046(3) Uani 0.546(6) 1 d DG U P A 1
C259 C 0.8773(5) 0.6292(4) 0.2440(5) 0.049(3) Uani 0.546(6) 1 d DG U P A 1
H259 H 0.912070 0.661474 0.254362 0.059 Uiso 0.546(6) 1 calc R U P A 1
C260 C 0.8321(6) 0.6118(4) 0.1482(5) 0.051(3) Uani 0.546(6) 1 d DG U P A 1
H260 H 0.835882 0.632199 0.092953 0.061 Uiso 0.546(6) 1 calc R U P A 1
C261 C 0.7812(6) 0.5646(5) 0.1330(5) 0.047(2) Uani 0.546(6) 1 d DG U P A 1
H261 H 0.750281 0.552680 0.067500 0.057 Uiso 0.546(6) 1 calc R U P A 1
C262 C 0.7757(9) 0.5347(6) 0.2138(5) 0.0378(16) Uani 0.546(6) 1 d DG U P A 1
H262 H 0.740914 0.502421 0.203426 0.045 Uiso 0.546(6) 1 calc R U P A 1
C357 C 0.8346(8) 0.5469(7) 0.3159(5) 0.035(2) Uani 0.454(6) 1 d DG U P A 2
C358 C 0.8954(5) 0.5871(3) 0.3434(5) 0.046(3) Uani 0.454(6) 1 d DG U P A 2
C359 C 0.9099(6) 0.6204(5) 0.2718(6) 0.049(3) Uani 0.454(6) 1 d DG U P A 2
H359 H 0.951589 0.648108 0.290989 0.059 Uiso 0.454(6) 1 calc R U P A 2
C360 C 0.8641(7) 0.6135(5) 0.1729(6) 0.051(3) Uani 0.454(6) 1 d DG U P A 2
H360 H 0.874769 0.635904 0.123947 0.061 Uiso 0.454(6) 1 calc R U P A 2
C361 C 0.8020(8) 0.5734(6) 0.1447(6) 0.047(2) Uani 0.454(6) 1 d DG U P A 2
H361 H 0.769735 0.568897 0.076743 0.057 Uiso 0.454(6) 1 calc R U P A 2
C362 C 0.7875(10) 0.5401(8) 0.2164(6) 0.0378(16) Uani 0.454(6) 1 d DG U P A 2
H362 H 0.745476 0.512659 0.197476 0.045 Uiso 0.454(6) 1 calc R U P A 2

loop_
_atom_site_aniso_label
_atom_site_aniso_U_11
_atom_site_aniso_U_22
_atom_site_aniso_U_33
_atom_site_aniso_U_23
_atom_site_aniso_U_13
_atom_site_aniso_U_12
Au1 0.02245(10) 0.01254(9) 0.01568(9) 0.00147(7) 0.00684(7) 0.00070(7)
Br11 0.0405(3) 0.0527(4) 0.0292(3) -0.0073(3) -0.0063(3) 0.0142(3)
Br12 0.0266(3) 0.0602(4) 0.0318(3) -0.0112(3) 0.0005(2) -0.0055(3)
Cl11 0.0250(6) 0.0291(6) 0.0226(6) 0.0008(5) 0.0113(5) -0.0041(5)
Cl12 0.0363(7) 0.0153(6) 0.0281(6) 0.0053(5) 0.0042(5) 0.0002(5)
Cl13 0.0220(6) 0.0256(6) 0.0267(6) 0.0017(5) 0.0094(5) 0.0015(5)
C11 0.020(2) 0.016(2) 0.020(2) 0.0000(19) 0.007(2) -0.0005(19)
N12 0.024(2) 0.016(2) 0.017(2) -0.0005(16) 0.0073(17) 0.0035(16)
C13 0.026(3) 0.014(2) 0.026(3) 0.0012(19) 0.008(2) 0.004(2)
C14 0.026(3) 0.015(2) 0.024(3) 0.0044(19) 0.009(2) 0.003(2)
N15 0.022(2) 0.0132(19) 0.020(2) 0.0009(15) 0.0102(17) -0.0009(16)
C12 0.028(3) 0.021(2) 0.015(2) -0.0033(19) 0.008(2) 0.004(2)
C121 0.024(3) 0.013(2) 0.020(2) -0.0017(18) 0.012(2) 0.0033(19)
C122 0.025(3) 0.019(2) 0.021(2) -0.0011(19) 0.011(2) -0.001(2)
N123 0.022(2) 0.019(2) 0.020(2) 0.0014(16) 0.0095(17) 0.0024(17)
N124 0.029(2) 0.017(2) 0.029(2) 0.0046(17) 0.0117(19) 0.0014(18)
N125 0.026(2) 0.018(2) 0.026(2) 0.0022(17) 0.0099(19) 0.0003(17)
C126 0.024(3) 0.022(3) 0.020(2) 0.000(2) 0.005(2) 0.004(2)
C127 0.026(3) 0.018(2) 0.022(2) 0.0021(19) 0.009(2) -0.001(2)
C128 0.028(3) 0.032(3) 0.024(3) 0.000(2) 0.004(2) 0.002(2)
C129 0.032(3) 0.035(3) 0.045(4) 0.002(3) 0.009(3) 0.013(3)
C130 0.038(3) 0.029(3) 0.044(3) -0.005(3) 0.021(3) 0.008(3)
C131 0.034(3) 0.028(3) 0.028(3) -0.002(2) 0.015(2) 0.000(2)
C132 0.030(3) 0.024(3) 0.023(3) 0.002(2) 0.009(2) 0.001(2)
C15 0.026(3) 0.017(2) 0.015(2) 0.0016(18) 0.009(2) 0.0014(19)
C151 0.025(3) 0.020(2) 0.014(2) 0.0014(18) 0.009(2) 0.002(2)
C152 0.025(3) 0.024(3) 0.020(2) 0.004(2) 0.009(2) 0.006(2)
N153 0.020(2) 0.027(2) 0.023(2) -0.0031(17) 0.0095(18) -0.0012(18)
N154 0.025(2) 0.024(2) 0.022(2) -0.0005(17) 0.0090(18) -0.0013(18)
N155 0.027(2) 0.018(2) 0.022(2) 0.0003(16) 0.0101(18) -0.0007(17)
C156 0.022(3) 0.042(3) 0.026(3) -0.009(2) 0.007(2) -0.008(2)
C157 0.025(3) 0.023(3) 0.024(3) 0.003(2) 0.007(2) 0.004(2)
C158 0.026(3) 0.029(3) 0.025(3) 0.006(2) 0.005(2) 0.002(2)
C159 0.025(3) 0.037(3) 0.042(3) -0.001(3) 0.009(3) -0.005(2)
C160 0.037(3) 0.056(4) 0.047(4) -0.007(3) 0.027(3) -0.004(3)
C161 0.041(4) 0.053(4) 0.034(3) -0.011(3) 0.018(3) -0.012(3)
C162 0.029(3) 0.034(3) 0.026(3) -0.004(2) 0.009(2) -0.002(2)
Au2 0.02211(10) 0.01817(10) 0.02511(10) 0.00336(7) 0.00820(8) -0.00101(7)
Br21 0.0311(3) 0.0531(4) 0.0360(3) 0.0161(3) 0.0154(2) 0.0088(3)
Br22 0.090(2) 0.131(3) 0.0660(16) -0.0431(16) 0.0431(15) -0.0695(19)
Br32 0.090(2) 0.131(3) 0.0660(16) -0.0431(16) 0.0431(15) -0.0695(19)
Cl21 0.0304(7) 0.0301(7) 0.0287(7) -0.0004(5) 0.0010(5) -0.0075(5)
Cl22 0.0288(7) 0.0347(7) 0.0557(9) 0.0095(6) 0.0200(7) 0.0061(6)
Cl23 0.0370(7) 0.0239(6) 0.0299(7) -0.0066(5) 0.0139(6) -0.0007(5)
C21 0.024(3) 0.021(2) 0.013(2) -0.0024(18) 0.0073(19) -0.004(2)
N22 0.026(2) 0.021(2) 0.018(2) -0.0020(16) 0.0070(17) -0.0031(17)
C23 0.022(3) 0.033(3) 0.021(3) -0.001(2) 0.009(2) -0.002(2)
C24 0.026(3) 0.025(3) 0.025(3) 0.002(2) 0.010(2) 0.004(2)
N25 0.024(2) 0.015(2) 0.018(2) 0.0002(16) 0.0066(17) 0.0001(16)
C22 0.026(3) 0.017(2) 0.027(3) -0.001(2) 0.011(2) -0.007(2)
C221 0.024(3) 0.015(2) 0.028(3) -0.0008(19) 0.017(2) -0.0066(19)
C222 0.032(3) 0.016(2) 0.032(3) -0.003(2) 0.016(2) -0.001(2)
N223 0.026(2) 0.018(2) 0.028(2) 0.0019(17) 0.0106(19) -0.0013(17)
N224 0.039(3) 0.026(2) 0.024(2) -0.0022(18) 0.014(2) 0.006(2)
N225 0.036(3) 0.026(2) 0.025(2) -0.0018(18) 0.011(2) 0.004(2)
C226 0.036(3) 0.026(3) 0.033(3) 0.008(2) 0.013(2) -0.003(2)
C227 0.035(3) 0.024(3) 0.036(3) 0.004(2) 0.018(3) 0.004(2)
C228 0.033(3) 0.037(3) 0.036(3) 0.012(3) 0.016(3) 0.009(3)
C229 0.023(3) 0.052(4) 0.040(3) 0.009(3) 0.004(3) 0.000(3)
C230 0.024(3) 0.060(4) 0.058(4) 0.013(3) 0.008(3) -0.008(3)
C231 0.036(3) 0.053(4) 0.066(5) 0.036(3) 0.029(3) 0.010(3)
C232 0.033(3) 0.036(3) 0.036(3) 0.005(3) 0.001(3) 0.006(3)
C25 0.028(3) 0.017(2) 0.020(2) 0.0016(19) 0.005(2) -0.002(2)
C251 0.031(3) 0.018(2) 0.020(2) 0.0056(19) 0.010(2) -0.003(2)
C252 0.025(3) 0.027(3) 0.020(2) 0.004(2) 0.007(2) -0.005(2)
N253 0.029(2) 0.032(2) 0.024(2) 0.0017(19) 0.0119(19) -0.0025(19)
N254 0.032(3) 0.036(3) 0.020(2) 0.0016(19) 0.0099(19) -0.001(2)
N255 0.029(2) 0.025(2) 0.016(2) 0.0024(17) 0.0058(18) -0.0018(18)
C256 0.036(3) 0.045(3) 0.031(3) 0.001(3) 0.016(3) 0.004(3)
C257 0.034(5) 0.036(4) 0.043(3) -0.007(3) 0.025(3) 0.003(3)
C258 0.044(5) 0.053(5) 0.051(4) -0.009(4) 0.029(4) -0.004(4)
C259 0.048(6) 0.054(5) 0.054(5) 0.001(4) 0.030(5) -0.009(5)
C260 0.051(7) 0.061(4) 0.048(5) 0.003(4) 0.027(5) -0.006(5)
C261 0.048(6) 0.045(4) 0.046(4) 0.002(3) 0.014(4) -0.011(4)
C262 0.038(4) 0.048(4) 0.038(3) -0.008(3) 0.027(3) -0.003(3)
C357 0.034(5) 0.036(4) 0.043(3) -0.007(3) 0.025(3) 0.003(3)
C358 0.044(5) 0.053(5) 0.051(4) -0.009(4) 0.029(4) -0.004(4)
C359 0.048(6) 0.054(5) 0.054(5) 0.001(4) 0.030(5) -0.009(5)
C360 0.051(7) 0.061(4) 0.048(5) 0.003(4) 0.027(5) -0.006(5)
C361 0.048(6) 0.045(4) 0.046(4) 0.002(3) 0.014(4) -0.011(4)
C362 0.038(4) 0.048(4) 0.038(3) -0.008(3) 0.027(3) -0.003(3)

loop_
_atom_type_symbol
_atom_type_description
_atom_type_scat_dispersion_real
_atom_type_scat_dispersion_imag
_atom_type_scat_source
C C 0.0033 0.0016 'International Tables Vol C Tables 4.2.6.8 and 6.1.1.4'
H H 0.0000 0.0000 'International Tables Vol C Tables 4.2.6.8 and 6.1.1.4'
Au Au -2.0133 8.8022 'International Tables Vol C Tables 4.2.6.8 and 6.1.1.4'
Br Br -0.2901 2.4595 'International Tables Vol C Tables 4.2.6.8 and 6.1.1.4'
Cl Cl 0.1484 0.1585 'International Tables Vol C Tables 4.2.6.8 and 6.1.1.4'
N N 0.0061 0.0033 'International Tables Vol C Tables 4.2.6.8 and 6.1.1.4'

loop_
_geom_angle_atom_site_label_1
_geom_angle_atom_site_label_2
_geom_angle_atom_site_label_3
_geom_angle
_geom_angle_site_symmetry_1
_geom_angle_site_symmetry_3
_geom_angle_publ_flag
C11 Au1 Cl13 89.04(14) . . ?
C11 Au1 Cl11 87.94(14) . . ?
Cl13 Au1 Cl11 175.70(4) . . ?
C11 Au1 Cl12 176.18(13) . . ?
Cl13 Au1 Cl12 91.80(5) . . ?
Cl11 Au1 Cl12 91.41(5) . . ?
N12 C11 N15 107.5(4) . . ?
N12 C11 Au1 125.0(3) . . ?
N15 C11 Au1 127.5(3) . . ?
C11 N12 C13 109.1(4) . . ?
C11 N12 C12 125.7(4) . . ?
C13 N12 C12 125.2(4) . . ?
C14 C13 N12 107.1(4) . . ?
C14 C13 H13 126.5 . . ?
N12 C13 H13 126.5 . . ?
C13 C14 N15 107.2(4) . . ?
C13 C14 H14 126.4 . . ?
N15 C14 H14 126.4 . . ?
C11 N15 C14 109.1(4) . . ?
C11 N15 C15 125.4(4) . . ?
C14 N15 C15 125.5(4) . . ?
N12 C12 C121 112.2(4) . . ?
N12 C12 H12B 109.2 . . ?
C121 C12 H12B 109.2 . . ?
N12 C12 H12C 109.2 . . ?
C121 C12 H12C 109.2 . . ?
H12B C12 H12C 107.9 . . ?
N125 C121 C122 108.2(4) . . ?
N125 C121 C12 122.0(4) . . ?
C122 C121 C12 129.7(4) . . ?
N123 C122 C121 104.9(4) . . ?
N123 C122 H12A 127.6 . . ?
C121 C122 H12A 127.6 . . ?
C122 N123 N124 111.2(4) . . ?
C122 N123 C126 129.6(4) . . ?
N124 N123 C126 119.2(4) . . ?
N125 N124 N123 107.0(4) . . ?
N124 N125 C121 108.8(4) . . ?
N123 C126 C127 113.7(4) . . ?
N123 C126 H12D 108.8 . . ?
C127 C126 H12D 108.8 . . ?
N123 C126 H12E 108.8 . . ?
C127 C126 H12E 108.8 . . ?
H12D C126 H12E 107.7 . . ?
C132 C127 C128 120.0 . . ?
C132 C127 C126 120.8(3) . . ?
C128 C127 C126 119.1(3) . . ?
C127 C128 C129 120.0 . . ?
C127 C128 Br11 121.07(17) . . ?
C129 C128 Br11 118.92(17) . . ?
C130 C129 C128 120.0 . . ?
C130 C129 H129 120.0 . . ?
C128 C129 H129 120.0 . . ?
C129 C130 C131 120.0 . . ?
C129 C130 H130 120.0 . . ?
C131 C130 H130 120.0 . . ?
C130 C131 C132 120.0 . . ?
C130 C131 H131 120.0 . . ?
C132 C131 H131 120.0 . . ?
C127 C132 C131 120.0 . . ?
C127 C132 H132 120.0 . . ?
C131 C132 H132 120.0 . . ?
N15 C15 C151 113.0(4) . . ?
N15 C15 H15B 109.0 . . ?
C151 C15 H15B 109.0 . . ?
N15 C15 H15C 109.0 . . ?
C151 C15 H15C 109.0 . . ?
H15B C15 H15C 107.8 . . ?
N155 C151 C152 108.1(4) . . ?
N155 C151 C15 121.2(4) . . ?
C152 C151 C15 130.6(4) . . ?
N153 C152 C151 104.9(4) . . ?
N153 C152 H15A 127.5 . . ?
C151 C152 H15A 127.5 . . ?
C152 N153 N154 110.9(4) . . ?
C152 N153 C156 129.3(4) . . ?
N154 N153 C156 119.7(4) . . ?
N155 N154 N153 107.0(4) . . ?
N154 N155 C151 109.2(4) . . ?
N153 C156 C157 113.6(4) . . ?
N153 C156 H15D 108.8 . . ?
C157 C156 H15D 108.8 . . ?
N153 C156 H15E 108.8 . . ?
C157 C156 H15E 108.8 . . ?
H15D C156 H15E 107.7 . . ?
C158 C157 C162 120.0 . . ?
C158 C157 C156 118.6(3) . . ?
C162 C157 C156 121.4(3) . . ?
C159 C158 C157 120.0 . . ?
C159 C158 Br12 119.05(18) . . ?
C157 C158 Br12 120.86(18) . . ?
C158 C159 C160 120.0 . . ?
C158 C159 H159 120.0 . . ?
C160 C159 H159 120.0 . . ?
C161 C160 C159 120.0 . . ?
C161 C160 H160 120.0 . . ?
C159 C160 H160 120.0 . . ?
C160 C161 C162 120.0 . . ?
C160 C161 H161 120.0 . . ?
C162 C161 H161 120.0 . . ?
C157 C162 C161 120.0 . . ?
C157 C162 H162 120.0 . . ?
C161 C162 H162 120.0 . . ?
C21 Au2 Cl23 88.14(13) . . ?
C21 Au2 Cl21 88.78(13) . . ?
Cl23 Au2 Cl21 176.91(5) . . ?
C21 Au2 Cl22 176.08(14) . . ?
Cl23 Au2 Cl22 90.88(5) . . ?
Cl21 Au2 Cl22 92.21(5) . . ?
N25 C21 N22 106.3(4) . . ?
N25 C21 Au2 126.2(3) . . ?
N22 C21 Au2 127.4(4) . . ?
C21 N22 C23 109.5(4) . . ?
C21 N22 C22 124.7(4) . . ?
C23 N22 C22 125.8(4) . . ?
C24 C23 N22 107.2(4) . . ?
C24 C23 H23 126.4 . . ?
N22 C23 H23 126.4 . . ?
C23 C24 N25 107.2(4) . . ?
C23 C24 H24 126.4 . . ?
N25 C24 H24 126.4 . . ?
C21 N25 C24 109.8(4) . . ?
C21 N25 C25 125.0(4) . . ?
C24 N25 C25 125.2(4) . . ?
N22 C22 C221 112.2(4) . . ?
N22 C22 H22B 109.2 . . ?
C221 C22 H22B 109.2 . . ?
N22 C22 H22C 109.2 . . ?
C221 C22 H22C 109.2 . . ?
H22B C22 H22C 107.9 . . ?
N225 C221 C222 108.2(4) . . ?
N225 C221 C22 121.2(4) . . ?
C222 C221 C22 130.6(4) . . ?
N223 C222 C221 104.6(4) . . ?
N223 C222 H22A 127.7 . . ?
C221 C222 H22A 127.7 . . ?
N224 N223 C222 110.9(4) . . ?
N224 N223 C226 118.5(4) . . ?
C222 N223 C226 130.4(4) . . ?
N225 N224 N223 107.4(4) . . ?
N224 N225 C221 109.0(4) . . ?
N223 C226 C227 111.6(4) . . ?
N223 C226 H22D 109.3 . . ?
C227 C226 H22D 109.3 . . ?
N223 C226 H22E 109.3 . . ?
C227 C226 H22E 109.3 . . ?
H22D C226 H22E 108.0 . . ?
C228 C227 C232 120.0 . . ?
C228 C227 C226 119.9(3) . . ?
C232 C227 C226 120.1(3) . . ?
C229 C228 C227 120.0 . . ?
C229 C228 Br21 118.6(2) . . ?
C227 C228 Br21 121.4(2) . . ?
C230 C229 C228 120.0 . . ?
C230 C229 H229 120.0 . . ?
C228 C229 H229 120.0 . . ?
C229 C230 C231 120.0 . . ?
C229 C230 H230 120.0 . . ?
C231 C230 H230 120.0 . . ?
C232 C231 C230 120.0 . . ?
C232 C231 H231 120.0 . . ?
C230 C231 H231 120.0 . . ?
C231 C232 C227 120.0 . . ?
C231 C232 H232 120.0 . . ?
C227 C232 H232 120.0 . . ?
N25 C25 C251 109.9(4) . . ?
N25 C25 H25B 109.7 . . ?
C251 C25 H25B 109.7 . . ?
N25 C25 H25C 109.7 . . ?
C251 C25 H25C 109.7 . . ?
H25B C25 H25C 108.2 . . ?
N255 C251 C252 108.2(4) . . ?
N255 C251 C25 120.9(5) . . ?
C252 C251 C25 130.4(5) . . ?
N253 C252 C251 105.1(4) . . ?
N253 C252 H25A 127.4 . . ?
C251 C252 H25A 127.4 . . ?
C252 N253 N254 110.7(4) . . ?
C252 N253 C256 130.2(5) . . ?
N254 N253 C256 118.9(4) . . ?
N255 N254 N253 107.6(4) . . ?
N254 N255 C251 108.3(4) . . ?
N253 C256 C357 115.5(9) . . ?
N253 C256 C257 106.8(8) . . ?
N253 C256 H25D 110.4 . . ?
C257 C256 H25D 110.4 . . ?
N253 C256 H25E 110.4 . . ?
C257 C256 H25E 110.4 . . ?
H25D C256 H25E 108.6 . . ?
N253 C256 H25F 108.4 . . ?
C357 C256 H25F 108.4 . . ?
N253 C256 H25G 108.4 . . ?
C357 C256 H25G 108.4 . . ?
H25F C256 H25G 107.5 . . ?
C258 C257 C262 120.0 . . ?
C258 C257 C256 125.4(4) . . ?
C262 C257 C256 114.6(4) . . ?
C257 C258 C259 120.0 . . ?
C257 C258 Br22 120.9(3) . . ?
C259 C258 Br22 119.1(3) . . ?
C258 C259 C260 120.0 . . ?
C258 C259 H259 120.0 . . ?
C260 C259 H259 120.0 . . ?
C261 C260 C259 120.0 . . ?
C261 C260 H260 120.0 . . ?
C259 C260 H260 120.0 . . ?
C262 C261 C260 120.0 . . ?
C262 C261 H261 120.0 . . ?
C260 C261 H261 120.0 . . ?
C261 C262 C257 120.0 . . ?
C261 C262 H262 120.0 . . ?
C257 C262 H262 120.0 . . ?
C358 C357 C362 120.1 . . ?
C358 C357 C256 122.1(5) . . ?
C362 C357 C256 117.5(5) . . ?
C357 C358 C359 120.1 . . ?
C357 C358 Br32 121.0(3) . . ?
C359 C358 Br32 119.0(3) . . ?
C360 C359 C358 120.3 . . ?
C360 C359 H359 119.8 . . ?
C358 C359 H359 119.8 . . ?
C359 C360 C361 119.8 . . ?
C359 C360 H360 120.1 . . ?
C361 C360 H360 120.1 . . ?
C362 C361 C360 119.9 . . ?
C362 C361 H361 120.1 . . ?
C360 C361 H361 120.1 . . ?
C361 C362 C357 119.9 . . ?
C361 C362 H362 120.1 . . ?
C357 C362 H362 120.1 . . ?

loop_
_geom_bond_atom_site_label_1
_geom_bond_atom_site_label_2
_geom_bond_distance
_geom_bond_site_symmetry_2
_geom_bond_publ_flag
Au1 C11 1.990(5) . ?
Au1 Cl13 2.2828(12) . ?
Au1 Cl11 2.2851(12) . ?
Au1 Cl12 2.3078(12) . ?
Br11 C128 1.884(3) . ?
Br12 C158 1.882(3) . ?
C11 N12 1.334(6) . ?
C11 N15 1.339(6) . ?
N12 C13 1.385(6) . ?
N12 C12 1.483(6) . ?
C13 C14 1.341(7) . ?
C13 H13 0.9500 . ?
C14 N15 1.380(6) . ?
C14 H14 0.9500 . ?
N15 C15 1.473(6) . ?
C12 C121 1.490(7) . ?
C12 H12B 0.9900 . ?
C12 H12C 0.9900 . ?
C121 N125 1.363(6) . ?
C121 C122 1.370(7) . ?
C122 N123 1.337(6) . ?
C122 H12A 0.9500 . ?
N123 N124 1.348(6) . ?
N123 C126 1.463(6) . ?
N124 N125 1.313(6) . ?
C126 C127 1.533(6) . ?
C126 H12D 0.9900 . ?
C126 H12E 0.9900 . ?
C127 C132 1.385(2) . ?
C127 C128 1.385(2) . ?
C128 C129 1.385(2) . ?
C129 C130 1.385(2) . ?
C129 H129 0.9500 . ?
C130 C131 1.385(2) . ?
C130 H130 0.9500 . ?
C131 C132 1.385(2) . ?
C131 H131 0.9500 . ?
C132 H132 0.9500 . ?
C15 C151 1.492(7) . ?
C15 H15B 0.9900 . ?
C15 H15C 0.9900 . ?
C151 N155 1.362(6) . ?
C151 C152 1.368(7) . ?
C152 N153 1.344(7) . ?
C152 H15A 0.9500 . ?
N153 N154 1.350(6) . ?
N153 C156 1.455(6) . ?
N154 N155 1.309(6) . ?
C156 C157 1.532(6) . ?
C156 H15D 0.9900 . ?
C156 H15E 0.9900 . ?
C157 C158 1.382(2) . ?
C157 C162 1.382(2) . ?
C158 C159 1.382(2) . ?
C159 C160 1.382(2) . ?
C159 H159 0.9500 . ?
C160 C161 1.381(2) . ?
C160 H160 0.9500 . ?
C161 C162 1.382(2) . ?
C161 H161 0.9500 . ?
C162 H162 0.9500 . ?
Au2 C21 1.993(5) . ?
Au2 Cl23 2.2806(13) . ?
Au2 Cl21 2.2835(13) . ?
Au2 Cl22 2.3215(14) . ?
Br21 C228 1.892(3) . ?
Br22 C258 1.891(5) . ?
Br32 C358 1.894(6) . ?
C21 N25 1.338(6) . ?
C21 N22 1.350(6) . ?
N22 C23 1.375(7) . ?
N22 C22 1.471(6) . ?
C23 C24 1.338(7) . ?
C23 H23 0.9500 . ?
C24 N25 1.377(6) . ?
C24 H24 0.9500 . ?
N25 C25 1.475(6) . ?
C22 C221 1.488(7) . ?
C22 H22B 0.9900 . ?
C22 H22C 0.9900 . ?
C221 N225 1.356(6) . ?
C221 C222 1.367(7) . ?
C222 N223 1.349(7) . ?
C222 H22A 0.9500 . ?
N223 N224 1.333(6) . ?
N223 C226 1.462(7) . ?
N224 N225 1.310(6) . ?
C226 C227 1.529(6) . ?
C226 H22D 0.9900 . ?
C226 H22E 0.9900 . ?
C227 C228 1.384(2) . ?
C227 C232 1.384(2) . ?
C228 C229 1.384(2) . ?
C229 C230 1.384(2) . ?
C229 H229 0.9500 . ?
C230 C231 1.384(2) . ?
C230 H230 0.9500 . ?
C231 C232 1.384(2) . ?
C231 H231 0.9500 . ?
C232 H232 0.9500 . ?
C25 C251 1.491(7) . ?
C25 H25B 0.9900 . ?
C25 H25C 0.9900 . ?
C251 N255 1.362(6) . ?
C251 C252 1.373(7) . ?
C252 N253 1.336(7) . ?
C252 H25A 0.9500 . ?
N253 N254 1.343(6) . ?
N253 C256 1.477(7) . ?
N254 N255 1.316(6) . ?
C256 C357 1.520(8) . ?
C256 C257 1.537(8) . ?
C256 H25D 0.9900 . ?
C256 H25E 0.9900 . ?
C256 H25F 0.9900 . ?
C256 H25G 0.9900 . ?
C257 C258 1.389(3) . ?
C257 C262 1.390(3) . ?
C258 C259 1.389(3) . ?
C259 C260 1.390(3) . ?
C259 H259 0.9500 . ?
C260 C261 1.390(3) . ?
C260 H260 0.9500 . ?
C261 C262 1.389(3) . ?
C261 H261 0.9500 . ?
C262 H262 0.9500 . ?
C357 C358 1.383(3) . ?
C357 C362 1.391(3) . ?
C358 C359 1.388(3) . ?
C359 C360 1.378(3) . ?
C359 H359 0.9500 . ?
C360 C361 1.399(3) . ?
C360 H360 0.9500 . ?
C361 C362 1.388(3) . ?
C361 H361 0.9500 . ?
C362 H362 0.9500 . ?

loop_
_geom_hbond_atom_site_label_D
_geom_hbond_atom_site_label_H
_geom_hbond_atom_site_label_A
_geom_hbond_distance_DH
_geom_hbond_distance_HA
_geom_hbond_distance_DA
_geom_hbond_angle_DHA
_geom_hbond_site_symmetry_A
_geom_hbond_publ_flag
C13 H13 N224 0.95 2.36 3.211(6) 148.1 1_554 yes
C14 H14 N254 0.95 2.46 3.214(6) 136.7 . yes
C12 H12B N225 0.99 2.40 3.357(6) 161.8 1_554 yes
C12 H12C Cl11 0.99 2.80 3.507(5) 129.3 . yes
C122 H12A N155 0.95 2.49 3.399(6) 159.9 4_575 yes
C126 H12E Cl13 0.99 2.95 3.859(5) 153.2 4_575 yes
C15 H15B N255 0.99 2.47 3.415(6) 158.8 . yes
C15 H15C Cl13 0.99 2.84 3.519(5) 126.6 . yes
C24 H24 Cl12 0.95 2.86 3.562(5) 131.2 4_576 yes
C22 H22B Cl12 0.99 2.70 3.220(5) 112.9 2_645 yes
C22 H22B Cl23 0.99 2.75 3.514(5) 134.6 . yes
C25 H25B Cl21 0.99 2.94 3.554(5) 120.8 . yes
C25 H25C Cl11 0.99 2.95 3.784(5) 142.4 4_576 yes
C25 H25C Cl12 0.99 2.85 3.703(5) 144.3 4_576 yes

loop_
_geom_torsion_atom_site_label_1
_geom_torsion_atom_site_label_2
_geom_torsion_atom_site_label_3
_geom_torsion_atom_site_label_4
_geom_torsion
_geom_torsion_site_symmetry_1
_geom_torsion_site_symmetry_2
_geom_torsion_site_symmetry_3
_geom_torsion_site_symmetry_4
_geom_torsion_publ_flag
N15 C11 N12 C13 -0.3(5) . . . . ?
Au1 C11 N12 C13 178.2(3) . . . . ?
N15 C11 N12 C12 -179.7(4) . . . . ?
Au1 C11 N12 C12 -1.2(7) . . . . ?
C11 N12 C13 C14 0.3(6) . . . . ?
C12 N12 C13 C14 179.6(4) . . . . ?
N12 C13 C14 N15 -0.1(5) . . . . ?
N12 C11 N15 C14 0.3(5) . . . . ?
Au1 C11 N15 C14 -178.2(3) . . . . ?
N12 C11 N15 C15 -179.5(4) . . . . ?
Au1 C11 N15 C15 2.0(7) . . . . ?
C13 C14 N15 C11 -0.1(5) . . . . ?
C13 C14 N15 C15 179.7(4) . . . . ?
C11 N12 C12 C121 -64.1(6) . . . . ?
C13 N12 C12 C121 116.6(5) . . . . ?
N12 C12 C121 N125 -57.1(6) . . . . ?
N12 C12 C121 C122 126.9(5) . . . . ?
N125 C121 C122 N123 0.0(5) . . . . ?
C12 C121 C122 N123 176.3(4) . . . . ?
C121 C122 N123 N124 0.2(5) . . . . ?
C121 C122 N123 C126 179.6(4) . . . . ?
C122 N123 N124 N125 -0.4(5) . . . . ?
C126 N123 N124 N125 -179.8(4) . . . . ?
N123 N124 N125 C121 0.3(5) . . . . ?
C122 C121 N125 N124 -0.2(5) . . . . ?
C12 C121 N125 N124 -176.9(4) . . . . ?
C122 N123 C126 C127 -91.4(6) . . . . ?
N124 N123 C126 C127 87.9(5) . . . . ?
N123 C126 C127 C132 14.6(5) . . . . ?
N123 C126 C127 C128 -164.3(3) . . . . ?
C132 C127 C128 C129 0.0 . . . . ?
C126 C127 C128 C129 178.9(4) . . . . ?
C132 C127 C128 Br11 178.6(3) . . . . ?
C126 C127 C128 Br11 -2.5(4) . . . . ?
C127 C128 C129 C130 0.0 . . . . ?
Br11 C128 C129 C130 -178.6(3) . . . . ?
C128 C129 C130 C131 0.0 . . . . ?
C129 C130 C131 C132 0.0 . . . . ?
C128 C127 C132 C131 0.0 . . . . ?
C126 C127 C132 C131 -178.9(4) . . . . ?
C130 C131 C132 C127 0.0 . . . . ?
C11 N15 C15 C151 -59.9(6) . . . . ?
C14 N15 C15 C151 120.3(5) . . . . ?
N15 C15 C151 N155 104.5(5) . . . . ?
N15 C15 C151 C152 -77.9(6) . . . . ?
N155 C151 C152 N153 -0.1(5) . . . . ?
C15 C151 C152 N153 -178.0(5) . . . . ?
C151 C152 N153 N154 0.3(5) . . . . ?
C151 C152 N153 C156 176.8(5) . . . . ?
C152 N153 N154 N155 -0.3(5) . . . . ?
C156 N153 N154 N155 -177.2(4) . . . . ?
N153 N154 N155 C151 0.2(5) . . . . ?
C152 C151 N155 N154 -0.1(5) . . . . ?
C15 C151 N155 N154 178.0(4) . . . . ?
C152 N153 C156 C157 80.7(6) . . . . ?
N154 N153 C156 C157 -103.1(5) . . . . ?
N153 C156 C157 C158 -172.2(3) . . . . ?
N153 C156 C157 C162 8.6(6) . . . . ?
C162 C157 C158 C159 0.0 . . . . ?
C156 C157 C158 C159 -179.2(4) . . . . ?
C162 C157 C158 Br12 176.5(3) . . . . ?
C156 C157 C158 Br12 -2.7(4) . . . . ?
C157 C158 C159 C160 0.0 . . . . ?
Br12 C158 C159 C160 -176.6(3) . . . . ?
C158 C159 C160 C161 0.0 . . . . ?
C159 C160 C161 C162 0.0 . . . . ?
C158 C157 C162 C161 0.0 . . . . ?
C156 C157 C162 C161 179.1(4) . . . . ?
C160 C161 C162 C157 0.0 . . . . ?
N25 C21 N22 C23 0.3(5) . . . . ?
Au2 C21 N22 C23 -176.5(3) . . . . ?
N25 C21 N22 C22 -179.8(4) . . . . ?
Au2 C21 N22 C22 3.5(6) . . . . ?
C21 N22 C23 C24 0.0(5) . . . . ?
C22 N22 C23 C24 -180.0(4) . . . . ?
N22 C23 C24 N25 -0.2(5) . . . . ?
N22 C21 N25 C24 -0.4(5) . . . . ?
Au2 C21 N25 C24 176.4(3) . . . . ?
N22 C21 N25 C25 -177.3(4) . . . . ?
Au2 C21 N25 C25 -0.5(6) . . . . ?
C23 C24 N25 C21 0.4(6) . . . . ?
C23 C24 N25 C25 177.3(4) . . . . ?
C21 N22 C22 C221 80.1(6) . . . . ?
C23 N22 C22 C221 -100.0(5) . . . . ?
N22 C22 C221 N225 48.6(6) . . . . ?
N22 C22 C221 C222 -132.7(5) . . . . ?
N225 C221 C222 N223 0.1(5) . . . . ?
C22 C221 C222 N223 -178.7(5) . . . . ?
C221 C222 N223 N224 -0.7(5) . . . . ?
C221 C222 N223 C226 -174.9(5) . . . . ?
C222 N223 N224 N225 1.1(6) . . . . ?
C226 N223 N224 N225 176.1(4) . . . . ?
N223 N224 N225 C221 -1.0(6) . . . . ?
C222 C221 N225 N224 0.5(6) . . . . ?
C22 C221 N225 N224 179.5(4) . . . . ?
N224 N223 C226 C227 -80.2(6) . . . . ?
C222 N223 C226 C227 93.6(6) . . . . ?
N223 C226 C227 C228 158.9(3) . . . . ?
N223 C226 C227 C232 -19.4(6) . . . . ?
C232 C227 C228 C229 0.0 . . . . ?
C226 C227 C228 C229 -178.3(4) . . . . ?
C232 C227 C228 Br21 -179.0(3) . . . . ?
C226 C227 C228 Br21 2.8(4) . . . . ?
C227 C228 C229 C230 0.0 . . . . ?
Br21 C228 C229 C230 179.0(3) . . . . ?
C228 C229 C230 C231 0.0 . . . . ?
C229 C230 C231 C232 0.0 . . . . ?
C230 C231 C232 C227 0.0 . . . . ?
C228 C227 C232 C231 0.0 . . . . ?
C226 C227 C232 C231 178.3(4) . . . . ?
C21 N25 C25 C251 51.9(6) . . . . ?
C24 N25 C25 C251 -124.5(5) . . . . ?
N25 C25 C251 N255 61.7(6) . . . . ?
N25 C25 C251 C252 -109.1(6) . . . . ?
N255 C251 C252 N253 -0.3(5) . . . . ?
C25 C251 C252 N253 171.4(5) . . . . ?
C251 C252 N253 N254 -0.1(5) . . . . ?
C251 C252 N253 C256 -175.5(5) . . . . ?
C252 N253 N254 N255 0.5(6) . . . . ?
C256 N253 N254 N255 176.4(4) . . . . ?
N253 N254 N255 C251 -0.6(5) . . . . ?
C252 C251 N255 N254 0.6(5) . . . . ?
C25 C251 N255 N254 -172.0(4) . . . . ?
C252 N253 C256 C357 -103.3(7) . . . . ?
N254 N253 C256 C357 81.7(7) . . . . ?
C252 N253 C256 C257 -108.1(6) . . . . ?
N254 N253 C256 C257 76.8(6) . . . . ?
N253 C256 C257 C258 83.8(12) . . . . ?
N253 C256 C257 C262 -97.5(4) . . . . ?
C262 C257 C258 C259 0.0 . . . . ?
C256 C257 C258 C259 178.6(13) . . . . ?
C262 C257 C258 Br22 -179.9(2) . . . . ?
C256 C257 C258 Br22 -1.2(13) . . . . ?
C257 C258 C259 C260 0.0 . . . . ?
Br22 C258 C259 C260 179.9(2) . . . . ?
C258 C259 C260 C261 0.0 . . . . ?
C259 C260 C261 C262 0.0 . . . . ?
C260 C261 C262 C257 0.0 . . . . ?
C258 C257 C262 C261 0.0 . . . . ?
C256 C257 C262 C261 -178.8(12) . . . . ?
N253 C256 C357 C358 85.8(13) . . . . ?
N253 C256 C357 C362 -86.7(6) . . . . ?
C362 C357 C358 C359 -0.5 . . . . ?
C256 C357 C358 C359 -172.8(15) . . . . ?
C362 C357 C358 Br32 179.6(2) . . . . ?
C256 C357 C358 Br32 7.2(15) . . . . ?
C357 C358 C359 C360 -0.3 . . . . ?
Br32 C358 C359 C360 179.7(2) . . . . ?
C358 C359 C360 C361 1.0 . . . . ?
C359 C360 C361 C362 -1.0 . . . . ?
C360 C361 C362 C357 0.3 . . . . ?
C358 C357 C362 C361 0.4 . . . . ?
C256 C357 C362 C361 173.1(14) . . . . ?
